data_7225601
loop_
_publ_author_name
'Mocilac, P.'
'Osman, I. A.'
'Gallagher, J. F.'

_publ_section_title
;
 Short C--H&#x22EF;F interactions involving the 2,5-difluorobenzene group:
 understanding the role of fluorine in aggregation and complex C--F/C--H
 disorder in a 2 \\times 6 isomer grid
;
_journal_issue 30
_journal_name_full CrystEngComm
_journal_page_first 5764
_journal_paper_doi 10.1039/C6CE00795C
_journal_volume 18
_journal_year 2016
_chemical_formula_moiety 'C13 H9 F2 N O'
_chemical_formula_sum 'C13 H9 F2 N O'
_chemical_formula_weight 233.21
_chemical_melting_point 403
_chemical_name_systematic '(F2_26 or 11-045)'
_space_group_crystal_system monoclinic
_space_group_IT_number 14
_space_group_name_Hall '-P 2yn'
_space_group_name_H-M_alt 'P 1 21/n 1'
_symmetry_space_group_name_Hall '-P 2yn'
_symmetry_space_group_name_H-M 'P 1 21/n 1'
_atom_sites_solution_hydrogens mixed
_audit_creation_method SHELXL-2014/7
_audit_update_record
;
2016-02-14 deposited with the CCDC.
2016-06-21 downloaded from the CCDC.
;
_cell_angle_alpha 90
_cell_angle_beta 94.195(2)
_cell_angle_gamma 90
_cell_formula_units_Z 8
_cell_length_a 11.0951(3)
_cell_length_b 12.1037(3)
_cell_length_c 16.9753(3)
_cell_measurement_reflns_used 4753
_cell_measurement_temperature 294(2)
_cell_measurement_theta_max 29.6
_cell_measurement_theta_min 2.48
_cell_volume 2273.54(9)
_computing_cell_refinement
;
CrysAlisPro, Agilent Technologies,
Version 1.171.34.49 (release 20-01-2011 CrysAlis171 .NET)
(compiled Jan 20 2011,15:58:25)
;
_computing_data_collection
;
CrysAlisPro, Agilent Technologies,
Version 1.171.34.49 (release 20-01-2011 CrysAlis171 .NET)
(compiled Jan 20 2011,15:58:25)
;
_computing_data_reduction
;
CrysAlisPro, Agilent Technologies,
Version 1.171.34.49 (release 20-01-2011 CrysAlis171 .NET)
(compiled Jan 20 2011,15:58:25)
;
_computing_molecular_graphics 'PLATON (Spek, 2009)'
_computing_publication_material SHELXL-14/7
_computing_structure_refinement 'SHELXL97 and SHELXL-14/7 (Sheldrick, 2008) & SORTX (McArdle, 1995)'
_computing_structure_solution 'SHELXS-14/7 (Sheldrick, 2014)'
_diffrn_ambient_temperature 294(1)
_diffrn_detector_area_resol_mean 16.0560
_diffrn_measured_fraction_theta_full 0.998
_diffrn_measured_fraction_theta_max 0.943
_diffrn_measurement_device 'Xcalibur, Sapphire3, Gemini Ultra'
_diffrn_measurement_method '\w scans'
_diffrn_radiation_monochromator graphite
_diffrn_radiation_source 'Enhance (Mo) X-ray Source'
_diffrn_radiation_type MoK\a
_diffrn_radiation_wavelength 0.71073
_diffrn_reflns_av_R_equivalents 0.0252
_diffrn_reflns_av_unetI/netI 0.0242
_diffrn_reflns_Laue_measured_fraction_full 0.998
_diffrn_reflns_Laue_measured_fraction_max 0.943
_diffrn_reflns_limit_h_max 15
_diffrn_reflns_limit_h_min -14
_diffrn_reflns_limit_k_max 16
_diffrn_reflns_limit_k_min -16
_diffrn_reflns_limit_l_max 21
_diffrn_reflns_limit_l_min -22
_diffrn_reflns_number 21895
_diffrn_reflns_point_group_measured_fraction_full 0.998
_diffrn_reflns_point_group_measured_fraction_max 0.943
_diffrn_reflns_theta_full 26.000
_diffrn_reflns_theta_max 29.573
_diffrn_reflns_theta_min 2.494
_exptl_absorpt_coefficient_mu 0.109
_exptl_absorpt_correction_T_max 0.974
_exptl_absorpt_correction_T_min 0.954
_exptl_absorpt_correction_type analytical
_exptl_absorpt_process_details '(ABSFAC, Clark and Reid, 1998)'
_exptl_crystal_colour Colourless
_exptl_crystal_density_diffrn 1.363
_exptl_crystal_description Block
_exptl_crystal_F_000 960
_exptl_crystal_recrystallization_method 'Re-crystallisation from solvent: Chloroform'
_exptl_crystal_size_max 0.560
_exptl_crystal_size_mid 0.330
_exptl_crystal_size_min 0.280
_refine_diff_density_max 0.224
_refine_diff_density_min -0.266
_refine_diff_density_rms 0.030
_refine_ls_extinction_method none
_refine_ls_goodness_of_fit_ref 1.027
_refine_ls_hydrogen_treatment mixed
_refine_ls_matrix_type full
_refine_ls_number_parameters 315
_refine_ls_number_reflns 6011
_refine_ls_number_restraints 0
_refine_ls_restrained_S_all 1.027
_refine_ls_R_factor_all 0.1050
_refine_ls_R_factor_gt 0.0628
_refine_ls_shift/su_max 0.000
_refine_ls_shift/su_mean 0.000
_refine_ls_structure_factor_coef Fsqd
_refine_ls_weighting_details 'w=1/[\s^2^(Fo^2^)+(0.0629P)^2^+0.578P] where P=(Fo^2^+2Fc^2^)/3'
_refine_ls_weighting_scheme calc
_refine_ls_wR_factor_gt 0.1476
_refine_ls_wR_factor_ref 0.1730
_reflns_Friedel_coverage 0.000
_reflns_number_gt 3551
_reflns_number_total 6011
_reflns_threshold_expression 'I > 2\s(I)'
_cod_data_source_file c6ce00795c2.cif
_cod_data_source_block F2_26_294K
_cod_depositor_comments
;
The following automatic conversions were performed:

'_exptl_absorpt_correction_type' value 'Analytical' changed to
'analytical' according to
/usr/data/users/saulius/crontab/automatic-downloads/rss-feeds/RSC/lib/dictionaries/cif_core.dic
dictionary named 'cif_core.dic' version 2.4.2 from 2011-04-26.

Automatic conversion script
Id: cif_fix_values 4268 2015-11-12 08:31:59Z antanas 

 Adding full bibliography for 7225595--7225606.cif.
;
_cod_database_code 7225601
_shelx_shelxl_version_number 2014/7
_shelx_space_group_comment
;
The symmetry employed for this shelxl refinement is uniquely defined
by the following loop, which should always be used as a source of
symmetry information in preference to the above space-group names.
They are only intended as comments.
;
_shelx_estimated_absorpt_t_min 0.941
_shelx_estimated_absorpt_t_max 0.970

loop_
_space_group_symop_operation_xyz
'x, y, z'
'-x+1/2, y+1/2, -z+1/2'
'-x, -y, -z'
'x-1/2, -y-1/2, z-1/2'

loop_
_atom_site_label
_atom_site_type_symbol
_atom_site_fract_x
_atom_site_fract_y
_atom_site_fract_z
_atom_site_U_iso_or_equiv
_atom_site_adp_type
_atom_site_occupancy
_atom_site_site_symmetry_order
_atom_site_calc_flag
_atom_site_refinement_flags_posn
_atom_site_refinement_flags_adp
F22A F 0.34889(19) 0.20858(15) 0.35217(10) 0.1276(7) Uani 1 1 d . .
F26A F 0.50814(16) 0.11405(12) 0.11627(9) 0.1084(5) Uani 1 1 d . .
O1A O 0.60041(15) 0.28557(12) 0.31974(9) 0.0824(5) Uani 1 1 d . .
C1A C 0.54290(17) 0.33145(15) 0.26517(10) 0.0568(4) Uani 1 1 d . .
N1A N 0.45714(15) 0.27678(13) 0.21972(9) 0.0615(4) Uani 1 1 d . .
H1A H 0.4231(19) 0.3058(17) 0.1756(13) 0.070(6) Uiso 1 1 d . .
C11A C 0.56400(17) 0.44897(15) 0.24550(10) 0.0575(4) Uani 1 1 d . .
C12A C 0.6745(2) 0.4955(2) 0.26698(15) 0.0863(7) Uani 1 1 d . .
H12A H 0.7345 0.4527 0.2931 0.104 Uiso 1 1 calc R U
C13A C 0.6980(3) 0.6041(2) 0.25055(19) 0.1051(9) Uani 1 1 d . .
H13A H 0.7738 0.6336 0.2650 0.126 Uiso 1 1 calc R U
C14A C 0.6125(3) 0.6682(2) 0.21371(16) 0.0964(8) Uani 1 1 d . .
H14A H 0.6289 0.7417 0.2024 0.116 Uiso 1 1 calc R U
C15A C 0.5024(3) 0.6248(2) 0.19331(18) 0.1071(10) Uani 1 1 d . .
H15A H 0.4425 0.6692 0.1687 0.128 Uiso 1 1 calc R U
C16A C 0.4774(2) 0.51504(19) 0.20857(15) 0.0862(7) Uani 1 1 d . .
H16A H 0.4015 0.4862 0.1936 0.103 Uiso 1 1 calc R U
C21A C 0.43008(17) 0.16555(15) 0.23383(11) 0.0581(4) Uani 1 1 d . .
C22A C 0.3775(2) 0.1312(2) 0.30034(13) 0.0772(6) Uani 1 1 d . .
C23A C 0.3537(2) 0.0226(2) 0.31544(17) 0.0923(8) Uani 1 1 d . .
H23A H 0.3189 0.0025 0.3615 0.111 Uiso 1 1 calc R U
C24A C 0.3816(2) -0.0552(2) 0.26230(18) 0.0927(8) Uani 1 1 d . .
H24A H 0.3653 -0.1292 0.2719 0.111 Uiso 1 1 calc R U
C25A C 0.4331(2) -0.0261(2) 0.19495(17) 0.0898(7) Uani 1 1 d . .
H25A H 0.4521 -0.0793 0.1583 0.108 Uiso 1 1 calc R U
C26A C 0.4563(2) 0.08306(18) 0.18249(13) 0.0711(5) Uani 1 1 d . .
F22B F 0.0471(2) 0.2022(2) 0.07884(16) 0.1866(11) Uani 1 1 d . .
F26B F 0.36288(19) 0.11386(14) -0.07072(12) 0.1324(7) Uani 1 1 d . .
O1B O 0.31390(16) 0.33760(13) 0.07921(8) 0.0875(5) Uani 1 1 d . .
C1B C 0.26188(17) 0.35320(16) 0.01463(10) 0.0595(5) Uani 1 1 d . .
N1B N 0.20710(18) 0.27085(14) -0.02642(10) 0.0686(5) Uani 1 1 d . .
H1B H 0.179(2) 0.2820(18) -0.0733(14) 0.072(6) Uiso 1 1 d . .
C11B C 0.25452(18) 0.46513(16) -0.02159(10) 0.0606(5) Uani 1 1 d . .
C12B C 0.3431(2) 0.5405(2) -0.00073(14) 0.0809(6) Uani 1 1 d . .
H12B H 0.4072 0.5205 0.0348 0.097 Uiso 1 1 calc R U
C13B C 0.3384(3) 0.6464(2) -0.03193(18) 0.1003(8) Uani 1 1 d . .
H13B H 0.4001 0.6963 -0.0181 0.120 Uiso 1 1 calc R U
C14B C 0.2456(4) 0.6770(2) -0.08175(17) 0.1133(11) Uani 1 1 d . .
H14B H 0.2423 0.7483 -0.1022 0.136 Uiso 1 1 calc R U
C15B C 0.1570(4) 0.6042(2) -0.1023(2) 0.1367(15) Uani 1 1 d . .
H15B H 0.0925 0.6259 -0.1369 0.164 Uiso 1 1 calc R U
C16B C 0.1603(3) 0.4982(2) -0.07282(16) 0.1050(10) Uani 1 1 d . .
H16B H 0.0984 0.4490 -0.0877 0.126 Uiso 1 1 calc R U
C21B C 0.2037(2) 0.16147(17) 0.00234(11) 0.0647(5) Uani 1 1 d . .
C22B C 0.1228(3) 0.1259(3) 0.05306(17) 0.1044(9) Uani 1 1 d . .
C23B C 0.1169(4) 0.0145(4) 0.0769(2) 0.1293(12) Uani 1 1 d . .
H23B H 0.0606 -0.0088 0.1113 0.155 Uiso 1 1 calc R U
C24B C 0.1956(4) -0.0568(3) 0.0482(2) 0.1237(12) Uani 1 1 d . .
H24B H 0.1924 -0.1308 0.0625 0.148 Uiso 1 1 calc R U
C25B C 0.2773(4) -0.0250(2) 0.00030(18) 0.1164(11) Uani 1 1 d . .
H25B H 0.3319 -0.0755 -0.0180 0.140 Uiso 1 1 calc R U
C26B C 0.2801(3) 0.08221(18) -0.02171(14) 0.0832(7) Uani 1 1 d . .

loop_
_atom_site_aniso_label
_atom_site_aniso_U_11
_atom_site_aniso_U_22
_atom_site_aniso_U_33
_atom_site_aniso_U_23
_atom_site_aniso_U_13
_atom_site_aniso_U_12
F22A 0.1809(18) 0.1134(13) 0.0964(11) -0.0147(9) 0.0642(12) -0.0056(11)
F26A 0.1482(14) 0.0920(10) 0.0912(10) -0.0148(8) 0.0507(10) -0.0150(9)
O1A 0.0982(11) 0.0734(9) 0.0702(9) 0.0128(7) -0.0297(8) 0.0049(8)
C1A 0.0617(11) 0.0594(11) 0.0482(9) 0.0005(8) -0.0040(8) 0.0075(9)
N1A 0.0744(11) 0.0558(9) 0.0519(9) 0.0077(7) -0.0114(8) 0.0014(8)
C11A 0.0663(12) 0.0591(11) 0.0462(9) -0.0045(8) -0.0027(8) 0.0046(9)
C12A 0.0706(14) 0.0772(15) 0.1079(18) 0.0039(13) -0.0155(12) -0.0021(12)
C13A 0.0924(19) 0.0837(18) 0.137(2) -0.0009(17) -0.0080(17) -0.0241(15)
C14A 0.130(2) 0.0625(14) 0.0951(18) -0.0030(13) -0.0048(16) -0.0186(15)
C15A 0.129(2) 0.0612(14) 0.124(2) 0.0113(14) -0.0394(18) 0.0016(15)
C16A 0.0879(16) 0.0616(13) 0.1038(17) 0.0066(12) -0.0301(13) -0.0021(11)
C21A 0.0586(11) 0.0567(11) 0.0580(10) 0.0057(8) -0.0017(8) 0.0018(9)
C22A 0.0856(15) 0.0771(15) 0.0700(13) 0.0041(11) 0.0132(11) -0.0017(12)
C23A 0.0938(18) 0.0961(19) 0.0885(17) 0.0239(15) 0.0173(14) -0.0163(15)
C24A 0.0876(17) 0.0689(15) 0.121(2) 0.0228(15) -0.0002(15) -0.0151(13)
C25A 0.0973(18) 0.0620(14) 0.1109(19) -0.0070(13) 0.0138(15) -0.0017(12)
C26A 0.0739(13) 0.0674(13) 0.0733(13) 0.0006(10) 0.0129(10) -0.0034(10)
F22B 0.167(2) 0.228(3) 0.177(2) 0.0280(19) 0.0947(18) 0.0645(19)
F26B 0.1567(16) 0.1026(12) 0.1483(15) 0.0267(10) 0.0815(13) 0.0360(11)
O1B 0.1157(13) 0.0751(10) 0.0654(9) -0.0002(7) -0.0375(8) 0.0026(9)
C1B 0.0643(11) 0.0626(11) 0.0502(10) -0.0087(8) -0.0059(8) 0.0118(9)
N1B 0.0939(13) 0.0584(10) 0.0502(9) -0.0062(7) -0.0166(9) 0.0070(9)
C11B 0.0719(12) 0.0590(11) 0.0500(9) -0.0107(8) -0.0024(8) 0.0148(9)
C12B 0.0758(14) 0.0787(15) 0.0869(15) 0.0044(12) -0.0030(12) 0.0032(12)
C13B 0.118(2) 0.0756(17) 0.108(2) 0.0018(15) 0.0110(17) -0.0116(15)
C14B 0.180(3) 0.0642(15) 0.0912(19) 0.0007(13) -0.018(2) 0.0191(19)
C15B 0.188(3) 0.0696(17) 0.139(3) -0.0044(17) -0.083(3) 0.032(2)
C16B 0.128(2) 0.0629(14) 0.114(2) -0.0091(13) -0.0594(17) 0.0167(14)
C21B 0.0809(13) 0.0627(12) 0.0491(10) -0.0049(9) -0.0041(9) -0.0016(10)
C22B 0.105(2) 0.125(2) 0.0860(17) 0.0061(17) 0.0259(16) 0.0098(18)
C23B 0.135(3) 0.158(3) 0.099(2) 0.042(2) 0.032(2) -0.032(3)
C24B 0.178(4) 0.088(2) 0.104(2) 0.0181(18) 0.009(2) -0.027(2)
C25B 0.182(3) 0.0649(16) 0.106(2) 0.0097(15) 0.033(2) 0.0094(18)
C26B 0.116(2) 0.0585(13) 0.0766(14) 0.0060(11) 0.0177(14) 0.0024(13)

loop_
_atom_type_symbol
_atom_type_description
_atom_type_scat_dispersion_real
_atom_type_scat_dispersion_imag
_atom_type_scat_source
C C 0.0033 0.0016 'International Tables Vol C Tables 4.2.6.8 and 6.1.1.4'
H H 0.0000 0.0000 'International Tables Vol C Tables 4.2.6.8 and 6.1.1.4'
N N 0.0061 0.0033 'International Tables Vol C Tables 4.2.6.8 and 6.1.1.4'
O O 0.0106 0.0060 'International Tables Vol C Tables 4.2.6.8 and 6.1.1.4'
F F 0.0171 0.0103 'International Tables Vol C Tables 4.2.6.8 and 6.1.1.4'

loop_
_geom_angle_atom_site_label_1
_geom_angle_atom_site_label_2
_geom_angle_atom_site_label_3
_geom_angle
O1A C1A N1A 121.17(18)
O1A C1A C11A 121.67(17)
N1A C1A C11A 117.16(15)
C1A N1A C21A 121.46(15)
C1A N1A H1A 121.8(13)
C21A N1A H1A 116.2(13)
C16A C11A C12A 117.7(2)
C16A C11A C1A 123.17(18)
C12A C11A C1A 119.06(18)
C13A C12A C11A 121.2(2)
C13A C12A H12A 119.4
C11A C12A H12A 119.4
C14A C13A C12A 120.6(3)
C14A C13A H13A 119.7
C12A C13A H13A 119.7
C13A C14A C15A 119.2(2)
C13A C14A H14A 120.4
C15A C14A H14A 120.4
C14A C15A C16A 121.0(2)
C14A C15A H15A 119.5
C16A C15A H15A 119.5
C11A C16A C15A 120.2(2)
C11A C16A H16A 119.9
C15A C16A H16A 119.9
C26A C21A C22A 115.16(19)
C26A C21A N1A 122.16(18)
C22A C21A N1A 122.68(18)
F22A C22A C23A 119.4(2)
F22A C22A C21A 117.6(2)
C23A C22A C21A 123.0(2)
C24A C23A C22A 119.1(2)
C24A C23A H23A 120.5
C22A C23A H23A 120.5
C23A C24A C25A 120.6(2)
C23A C24A H24A 119.7
C25A C24A H24A 119.7
C24A C25A C26A 118.4(2)
C24A C25A H25A 120.8
C26A C25A H25A 120.8
F26A C26A C25A 119.6(2)
F26A C26A C21A 116.70(18)
C25A C26A C21A 123.7(2)
O1B C1B N1B 121.48(19)
O1B C1B C11B 121.48(18)
N1B C1B C11B 117.03(16)
C1B N1B C21B 122.78(17)
C1B N1B H1B 119.6(15)
C21B N1B H1B 117.3(15)
C12B C11B C16B 118.0(2)
C12B C11B C1B 118.92(18)
C16B C11B C1B 123.0(2)
C11B C12B C13B 120.7(2)
C11B C12B H12B 119.6
C13B C12B H12B 119.6
C14B C13B C12B 120.3(3)
C14B C13B H13B 119.9
C12B C13B H13B 119.9
C13B C14B C15B 119.8(3)
C13B C14B H14B 120.1
C15B C14B H14B 120.1
C14B C15B C16B 121.0(3)
C14B C15B H15B 119.5
C16B C15B H15B 119.5
C11B C16B C15B 120.1(3)
C11B C16B H16B 119.9
C15B C16B H16B 119.9
C22B C21B C26B 114.9(2)
C22B C21B N1B 123.5(2)
C26B C21B N1B 121.5(2)
F22B C22B C21B 116.5(3)
F22B C22B C23B 121.4(3)
C21B C22B C23B 122.1(3)
C24B C23B C22B 117.7(3)
C24B C23B H23B 121.2
C22B C23B H23B 121.2
C25B C24B C23B 122.0(3)
C25B C24B H24B 119.0
C23B C24B H24B 119.0
C24B C25B C26B 118.8(3)
C24B C25B H25B 120.6
C26B C25B H25B 120.6
F26B C26B C25B 118.5(3)
F26B C26B C21B 117.05(19)
C25B C26B C21B 124.4(3)

loop_
_geom_bond_atom_site_label_1
_geom_bond_atom_site_label_2
_geom_bond_distance
F22A C22A 1.339(3)
F26A C26A 1.353(2)
O1A C1A 1.220(2)
C1A N1A 1.353(2)
C1A C11A 1.484(3)
N1A C21A 1.404(2)
N1A H1A 0.89(2)
C11A C16A 1.366(3)
C11A C12A 1.374(3)
C12A C13A 1.373(4)
C12A H12A 0.9300
C13A C14A 1.344(4)
C13A H13A 0.9300
C14A C15A 1.352(4)
C14A H14A 0.9300
C15A C16A 1.385(3)
C15A H15A 0.9300
C16A H16A 0.9300
C21A C26A 1.370(3)
C21A C22A 1.373(3)
C22A C23A 1.368(3)
C23A C24A 1.356(4)
C23A H23A 0.9300
C24A C25A 1.362(4)
C24A H24A 0.9300
C25A C26A 1.365(3)
C25A H25A 0.9300
F22B C22B 1.343(4)
F26B C26B 1.339(3)
O1B C1B 1.216(2)
C1B N1B 1.337(2)
C1B C11B 1.488(3)
N1B C21B 1.413(3)
N1B H1B 0.84(2)
C11B C12B 1.369(3)
C11B C16B 1.370(3)
C12B C13B 1.386(3)
C12B H12B 0.9300
C13B C14B 1.336(4)
C13B H13B 0.9300
C14B C15B 1.347(5)
C14B H14B 0.9300
C15B C16B 1.376(4)
C15B H15B 0.9300
C16B H16B 0.9300
C21B C22B 1.358(3)
C21B C26B 1.363(3)
C22B C23B 1.410(5)
C23B C24B 1.344(5)
C23B H23B 0.9300
C24B C25B 1.318(4)
C24B H24B 0.9300
C25B C26B 1.351(3)
C25B H25B 0.9300

loop_
_geom_hbond_atom_site_label_D
_geom_hbond_atom_site_label_H
_geom_hbond_atom_site_label_A
_geom_hbond_distance_DH
_geom_hbond_distance_HA
_geom_hbond_distance_DA
_geom_hbond_angle_DHA
_geom_hbond_site_symmetry_A
_geom_hbond_publ_flag
N1A H1A O1B 0.89(2) 2.00(2) 2.864(2) 164.2(19) . yes
N1B H1B O1A 0.84(2) 2.12(2) 2.870(2) 148(2) 4_565 yes
C24B H24B F22A 0.93 2.49 3.361(4) 157 2_545 yes
C25B H25B F26A 0.93 2.57 3.382(4) 147 3_655 yes

loop_
_geom_torsion_atom_site_label_1
_geom_torsion_atom_site_label_2
_geom_torsion_atom_site_label_3
_geom_torsion_atom_site_label_4
_geom_torsion
O1A C1A N1A C21A 0.6(3)
C11A C1A N1A C21A -179.68(16)
O1A C1A C11A C16A -153.8(2)
N1A C1A C11A C16A 26.5(3)
O1A C1A C11A C12A 24.5(3)
N1A C1A C11A C12A -155.3(2)
C16A C11A C12A C13A -1.2(4)
C1A C11A C12A C13A -179.6(2)
C11A C12A C13A C14A 0.8(5)
C12A C13A C14A C15A 0.4(5)
C13A C14A C15A C16A -1.1(5)
C12A C11A C16A C15A 0.5(4)
C1A C11A C16A C15A 178.7(2)
C14A C15A C16A C11A 0.7(5)
C1A N1A C21A C26A -111.8(2)
C1A N1A C21A C22A 67.1(3)
C26A C21A C22A F22A -179.4(2)
N1A C21A C22A F22A 1.7(3)
C26A C21A C22A C23A 0.7(3)
N1A C21A C22A C23A -178.3(2)
F22A C22A C23A C24A 179.2(2)
C21A C22A C23A C24A -0.8(4)
C22A C23A C24A C25A 0.3(4)
C23A C24A C25A C26A 0.2(4)
C24A C25A C26A F26A 179.6(2)
C24A C25A C26A C21A -0.3(4)
C22A C21A C26A F26A 179.96(19)
N1A C21A C26A F26A -1.0(3)
C22A C21A C26A C25A -0.1(3)
N1A C21A C26A C25A 178.9(2)
O1B C1B N1B C21B 1.2(3)
C11B C1B N1B C21B -177.77(18)
O1B C1B C11B C12B 26.7(3)
N1B C1B C11B C12B -154.4(2)
O1B C1B C11B C16B -150.6(2)
N1B C1B C11B C16B 28.3(3)
C16B C11B C12B C13B -1.3(4)
C1B C11B C12B C13B -178.7(2)
C11B C12B C13B C14B 1.4(4)
C12B C13B C14B C15B -0.6(5)
C13B C14B C15B C16B -0.1(6)
C12B C11B C16B C15B 0.5(4)
C1B C11B C16B C15B 177.9(3)
C14B C15B C16B C11B 0.2(6)
C1B N1B C21B C22B 82.1(3)
C1B N1B C21B C26B -100.3(3)
C26B C21B C22B F22B 179.1(3)
N1B C21B C22B F22B -3.2(4)
C26B C21B C22B C23B -1.7(4)
N1B C21B C22B C23B 176.0(3)
F22B C22B C23B C24B 179.7(3)
C21B C22B C23B C24B 0.6(5)
C22B C23B C24B C25B 1.0(6)
C23B C24B C25B C26B -1.3(6)
C24B C25B C26B F26B -179.6(3)
C24B C25B C26B C21B 0.0(5)
C22B C21B C26B F26B -178.9(2)
N1B C21B C26B F26B 3.3(3)
C22B C21B C26B C25B 1.4(4)
N1B C21B C26B C25B -176.4(3)
